data_9015264
loop_
_publ_author_name
'Turner, R. W.'
'Siidra, O. I.'
'Krivovichev, S. V.'
'Stanley, C. J.'
'Spratt, J.'

_publ_section_title
;
 Rumseyite, [Pb2OF]Cl, the first naturally occurring fluoroxychloride
 mineral with the parent crystal structure for layered lead oxychlorides
;
_journal_name_full 'Mineralogical Magazine'
_journal_page_first 1247
_journal_page_last 1255
_journal_paper_doi 10.1180/minmag.2012.076.5.11
_journal_volume 76
_journal_year 2012
_chemical_compound_source 'Merehead quarry, Somerset, England'
_chemical_formula_sum 'Cl F O Pb2'
_chemical_name_mineral Rumseyite
_space_group_IT_number 139
_symmetry_space_group_name_Hall '-I 4 2'
_symmetry_space_group_name_H-M 'I 4/m m m'
_cell_angle_alpha 90
_cell_angle_beta 90
_cell_angle_gamma 90
_cell_formula_units_Z 2
_cell_length_a 4.065
_cell_length_b 4.065
_cell_length_c 12.631
_cell_volume 208.717
_database_code_amcsd 0019618
_exptl_crystal_density_diffrn 7.715
_cod_original_formula_sum 'Pb2 (O F) Cl'
_cod_database_code 9015264

loop_
_space_group_symop_operation_xyz
x,y,z
1/2+x,1/2+y,1/2+z
-y,-x,z
1/2-y,1/2-x,1/2+z
y,x,-z
1/2+y,1/2+x,1/2-z
y,-x,-z
1/2+y,1/2-x,1/2-z
-y,x,z
1/2-y,1/2+x,1/2+z
x,-y,z
1/2+x,1/2-y,1/2+z
-x,y,-z
1/2-x,1/2+y,1/2-z
x,y,-z
1/2+x,1/2+y,1/2-z
-x,-y,z
1/2-x,1/2-y,1/2+z
y,x,z
1/2+y,1/2+x,1/2+z
-y,-x,-z
1/2-y,1/2-x,1/2-z
-y,x,-z
1/2-y,1/2+x,1/2-z
y,-x,z
1/2+y,1/2-x,1/2+z
-x,y,z
1/2-x,1/2+y,1/2+z
x,-y,-z
1/2+x,1/2-y,1/2-z
-x,-y,-z
1/2-x,1/2-y,1/2-z

loop_
_atom_site_aniso_label
_atom_site_aniso_U_11
_atom_site_aniso_U_22
_atom_site_aniso_U_33
_atom_site_aniso_U_12
_atom_site_aniso_U_13
_atom_site_aniso_U_23
Pb 0.06500 0.06500 0.05200 0.00000 0.00000 0.00000
OF 0.04900 0.04900 0.05000 0.00000 0.00000 0.00000
FO 0.04900 0.04900 0.05000 0.00000 0.00000 0.00000
Cl 0.06200 0.06200 0.04300 0.00000 0.00000 0.00000

loop_
_atom_site_label
_atom_site_fract_x
_atom_site_fract_y
_atom_site_fract_z
_atom_site_occupancy
_atom_site_U_iso_or_equiv
_atom_site_type_symbol
_atom_site_attached_hydrogens
Pb 0.00000 0.00000 0.14690 1.00000 0.06100 Pb 0
OF 0.50000 0.00000 0.25000 0.50000 0.04900 O 0
FO 0.50000 0.00000 0.25000 0.50000 0.04900 F 0
Cl 0.50000 0.50000 0.00000 1.00000 0.05600 Cl 0

loop_
_cod_changelog_entry_id
_cod_changelog_entry_author
_cod_changelog_entry_date
_cod_changelog_entry_text
1
;cod-tools version 3.8.0
Id: cif_guess_AMCSD_atom_types 9581 2023-05-17 12:35:41Z saulius
;
2023-05-23T09:21:28+03:00
;Derived atom types and hydrogen counts
from atom names that follow the AMCSD naming convention
(Wat == water, O-H == hydroxyl).
;

loop_
_cod_related_entry_id
_cod_related_entry_database
_cod_related_entry_code
1 AMCSD 0019618
